data_7011778
loop_
_publ_author_name
'Fujiwara, Masahiro'
'Kato, Reizo'

_publ_section_title
;
 Unique structural and physical properties of Ni(dmit)2 anion radical
 salts characterized by short Te???S contacts (dmit =
 1,3-dithiole-2-thione-4,5-dithiolate)
;
_journal_issue 19
_journal_name_full 'Journal of the Chemical Society, Dalton Transactions'
_journal_page_first 3763
_journal_paper_doi 10.1039/b203834j
_journal_year 2002
_chemical_formula_moiety 'C17 H11 O Ni2 S20 Te '
_chemical_formula_sum 'C17 H11 Ni2 O S20 Te'
_chemical_formula_weight 1117.47
_space_group_IT_number 2
_symmetry_cell_setting triclinic
_symmetry_Int_Tables_number 2
_symmetry_space_group_name_Hall '-P 1'
_symmetry_space_group_name_H-M 'P -1'
_audit_creation_date 'Wed Jul 10 15:46:56 2002'
_audit_creation_method 'by teXsan'
_cell_angle_alpha 92.54(2)
_cell_angle_beta 101.78(3)
_cell_angle_gamma 82.06(2)
_cell_formula_units_Z 2
_cell_length_a 11.786(5)
_cell_length_b 19.266(4)
_cell_length_c 7.548(2)
_cell_measurement_reflns_used 25
_cell_measurement_temperature 293.2
_cell_measurement_theta_max 17.2
_cell_measurement_theta_min 15.1
_cell_volume 1661.5(9)
_computing_cell_refinement AFC
_computing_data_collection AFC
_computing_data_reduction 'teXsan Ver. 1.11'
_computing_publication_material 'teXsan Ver. 1.11'
_computing_structure_refinement SHELXL97
_computing_structure_solution SIR97
_diffrn_measurement_device_type 'Rigaku AFC7R'
_diffrn_measurement_method \w-2\q
_diffrn_radiation_type 'Mo K\a'
_diffrn_radiation_wavelength 0.7107
_diffrn_reflns_av_R_equivalents 0.037
_diffrn_reflns_limit_h_max 16
_diffrn_reflns_limit_h_min -16
_diffrn_reflns_limit_k_max 27
_diffrn_reflns_limit_k_min -27
_diffrn_reflns_limit_l_max 10
_diffrn_reflns_limit_l_min 0
_diffrn_reflns_number 10368
_diffrn_reflns_theta_max 30.00
_diffrn_standards_decay_% 0.11
_diffrn_standards_interval_count 150
_diffrn_standards_number 3
_exptl_absorpt_coefficient_mu 3.271
_exptl_absorpt_correction_T_max 0.999
_exptl_absorpt_correction_T_min 0.719
_exptl_absorpt_correction_type psi-scan
_exptl_absorpt_process_details '(North, Phillips & Mathews, 1968)'
_exptl_crystal_colour black
_exptl_crystal_density_diffrn 2.233
_exptl_crystal_density_method 'not measured'
_exptl_crystal_description plate
_exptl_crystal_size_max 0.675
_exptl_crystal_size_mid 0.215
_exptl_crystal_size_min 0.040
_refine_diff_density_max 2.49
_refine_diff_density_min -1.95
_refine_ls_extinction_method none
_refine_ls_goodness_of_fit_ref 1.076
_refine_ls_hydrogen_treatment noref
_refine_ls_number_parameters 365
_refine_ls_number_reflns 7668
_refine_ls_R_factor_gt 0.0416
_refine_ls_shift/su_max 0.0080
_refine_ls_structure_factor_coef Fsqd
_refine_ls_weighting_details 'w = 1/[\s^2^(Fo^2^) + (0.0901P)^2^+3.8203P] where P=(Fo^2^+2Fc^2^)/3'
_refine_ls_weighting_scheme calc
_refine_ls_wR_factor_ref 0.1630
_reflns_number_gt 7668
_reflns_number_total 9696
_reflns_threshold_expression F^2^>3.0\s(F^2^)
_cod_data_source_file b203834j.txt
_cod_data_source_block gamma-[MOT][Ni(dmit)2]2
_cod_original_cell_volume 1661.6(9)
_cod_original_sg_symbol_H-M 'P -1         '
_cod_original_formula_sum 'C17 H11 O Ni2 S20 Te '
_cod_database_code 7011778

loop_
_symmetry_equiv_pos_as_xyz
x,y,z
-x,-y,-z

loop_
_atom_site_label
_atom_site_type_symbol
_atom_site_fract_x
_atom_site_fract_y
_atom_site_fract_z
_atom_site_U_iso_or_equiv
_atom_site_adp_type
_atom_site_occupancy
_atom_site_calc_flag
_atom_site_refinement_flags
_atom_site_disorder_assembly
_atom_site_disorder_group
Te(1) Te 0.30370(4) -0.01326(2) 0.31775(6) 0.0385(1) Uani 0.65 d P . .
Ni(1) Ni 0.37539(4) 0.48428(3) 0.61257(6) 0.0308(1) Uani 1.00 d . . .
Ni(2) Ni 0.15875(4) 0.43370(3) 0.83918(6) 0.0310(1) Uani 1.00 d . . .
S(1) S 0.51616(9) 0.40206(6) 0.7200(1) 0.0368(2) Uani 1.00 d . . .
S(2) S 0.28221(9) 0.41296(5) 0.4269(1) 0.0374(2) Uani 1.00 d . . .
S(3) S 0.46367(8) 0.55778(5) 0.7976(1) 0.0362(2) Uani 1.00 d . . .
S(4) S 0.23560(8) 0.56410(5) 0.4970(1) 0.0358(2) Uani 1.00 d . . .
S(5) S 0.55287(9) 0.24754(5) 0.6209(2) 0.0388(2) Uani 1.00 d . . .
S(6) S 0.33687(9) 0.25817(5) 0.3559(1) 0.0372(2) Uani 1.00 d . . .
S(7) S 0.40186(9) 0.71417(6) 0.8564(1) 0.0369(2) Uani 1.00 d . . .
S(8) S 0.18789(9) 0.71871(6) 0.5858(2) 0.0382(2) Uani 1.00 d . . .
S(9) S 0.4844(1) 0.12031(6) 0.4071(2) 0.0535(3) Uani 1.00 d . . .
S(10) S 0.2447(1) 0.84958(6) 0.7829(2) 0.0537(3) Uani 1.00 d . . .
S(11) S 0.29748(8) 0.35397(5) 0.9598(1) 0.0353(2) Uani 1.00 d . . .
S(12) S 0.06828(9) 0.35991(6) 0.6564(1) 0.0380(2) Uani 1.00 d . . .
S(13) S 0.24712(8) 0.50888(5) 1.0177(1) 0.0364(2) Uani 1.00 d . . .
S(14) S 0.01354(9) 0.51130(6) 0.7343(1) 0.0393(2) Uani 1.00 d . . .
S(15) S 0.3316(1) 0.19694(6) 0.8954(2) 0.0419(2) Uani 1.00 d . . .
S(16) S 0.1256(1) 0.20309(6) 0.6101(2) 0.0400(2) Uani 1.00 d . . .
S(17) S 0.17749(9) 0.66271(6) 1.0886(1) 0.0384(2) Uani 1.00 d . . .
S(18) S -0.04031(9) 0.66452(6) 0.8257(2) 0.0385(2) Uani 1.00 d . . .
S(19) S 0.2609(1) 0.06414(6) 0.7210(2) 0.0501(3) Uani 1.00 d . . .
S(20) S 0.0157(1) 0.79561(6) 1.0221(2) 0.0519(3) Uani 1.00 d . . .
O(1) O 0.0254(3) -0.0184(2) 0.2221(6) 0.0596(10) Uani 1.00 d . . .
C(1) C 0.4732(3) 0.3313(2) 0.5966(5) 0.0309(7) Uani 1.00 d . . .
C(2) C 0.3701(3) 0.3355(2) 0.4691(5) 0.0301(7) Uani 1.00 d . . .
C(3) C 0.3747(3) 0.6345(2) 0.7481(5) 0.0313(7) Uani 1.00 d . . .
C(4) C 0.2721(3) 0.6371(2) 0.6173(5) 0.0316(7) Uani 1.00 d . . .
C(5) C 0.4589(3) 0.2043(2) 0.4609(6) 0.0366(8) Uani 1.00 d . . .
C(6) C 0.2774(4) 0.7648(2) 0.7448(6) 0.0364(8) Uani 1.00 d . . .
C(7) C 0.2559(3) 0.2799(2) 0.8456(5) 0.0323(7) Uani 1.00 d . . .
C(8) C 0.1568(3) 0.2828(2) 0.7115(5) 0.0326(7) Uani 1.00 d . . .
C(9) C 0.1534(3) 0.5834(2) 0.9781(5) 0.0320(7) Uani 1.00 d . . .
C(10) C 0.0485(3) 0.5846(2) 0.8520(5) 0.0291(6) Uani 1.00 d . . .
C(11) C 0.2404(4) 0.1502(2) 0.7406(6) 0.0376(8) Uani 1.00 d . . .
C(12) C 0.0499(4) 0.7114(2) 0.9810(6) 0.0366(8) Uani 1.00 d . . .
C(13) C 0.4010(5) -0.0418(3) 0.1436(7) 0.055(1) Uani 1.00 d . . .
C(14) C 0.2132(4) -0.0921(3) 0.3016(7) 0.049(1) Uani 1.00 d . . .
C(15) C 0.0951(4) -0.0663(3) 0.3482(7) 0.047(1) Uani 1.00 d . . .
C(16) C 0.0653(4) 0.0488(3) 0.2368(9) 0.058(1) Uani 1.00 d . . .
C(17) C 0.1775(3) 0.0483(2) 0.1676(6) 0.0408 Uani 1.00 d . . .
H(1) H 0.4231 -0.0012 0.0992 0.0253 Uiso 1.00 calc . . .
H(2) H 0.4659 -0.0723 0.1955 0.0253 Uiso 1.00 calc . . .
H(3) H 0.3551 -0.0647 0.0424 0.0253 Uiso 1.00 calc . . .
H(4) H 0.2556 -0.1275 0.3827 0.0253 Uiso 1.00 calc . . .
H(5) H 0.2101 -0.1138 0.1725 0.0433 Uiso 1.00 calc . . .
H(6) H 0.1072 -0.0457 0.4662 0.0253 Uiso 1.00 calc . . .
H(7) H 0.0544 -0.1062 0.3498 0.0253 Uiso 1.00 calc . . .
H(8) H 0.0785 0.0623 0.3593 0.0253 Uiso 1.00 calc . . .
H(9) H 0.0060 0.0801 0.1673 0.0253 Uiso 1.00 calc . . .
H(10) H 0.1969 0.0939 0.1713 0.0253 Uiso 1.00 calc . . .
H(11) H 0.1666 0.0306 0.0447 0.0253 Uiso 1.00 calc . . .

loop_
_atom_site_aniso_label
_atom_site_aniso_U_11
_atom_site_aniso_U_22
_atom_site_aniso_U_33
_atom_site_aniso_U_12
_atom_site_aniso_U_13
_atom_site_aniso_U_23
Te(1) 0.0343(2) 0.0408(2) 0.0395(2) -0.0047(2) 0.0062(2) -0.0045(2)
Ni(1) 0.0297(2) 0.0315(2) 0.0278(2) -0.0034(2) -0.0011(2) -0.0016(2)
Ni(2) 0.0302(2) 0.0309(2) 0.0291(2) -0.0053(2) -0.0016(2) -0.0005(2)
S(1) 0.0314(4) 0.0383(5) 0.0344(5) -0.0023(4) -0.0055(3) -0.0038(4)
S(2) 0.0324(4) 0.0346(5) 0.0379(5) -0.0013(4) -0.0067(4) -0.0035(4)
S(3) 0.0310(4) 0.0370(5) 0.0341(5) -0.0023(4) -0.0069(3) -0.0021(4)
S(4) 0.0323(4) 0.0351(5) 0.0337(4) -0.0034(4) -0.0065(3) -0.0032(4)
S(5) 0.0343(5) 0.0346(5) 0.0418(5) 0.0000(4) -0.0031(4) 0.0009(4)
S(6) 0.0321(4) 0.0350(5) 0.0406(5) -0.0054(4) -0.0016(4) -0.0036(4)
S(7) 0.0352(5) 0.0366(5) 0.0359(5) -0.0082(4) -0.0009(4) -0.0060(4)
S(8) 0.0316(4) 0.0357(5) 0.0422(5) -0.0009(4) -0.0018(4) -0.0015(4)
S(9) 0.0518(7) 0.0312(5) 0.0693(8) -0.0032(5) -0.0050(6) -0.0031(5)
S(10) 0.0630(8) 0.0346(5) 0.0590(7) -0.0018(5) 0.0068(6) -0.0100(5)
S(11) 0.0318(4) 0.0340(5) 0.0354(5) -0.0049(4) -0.0042(3) -0.0021(4)
S(12) 0.0353(5) 0.0361(5) 0.0368(5) -0.0059(4) -0.0067(4) -0.0025(4)
S(13) 0.0314(4) 0.0336(5) 0.0375(5) -0.0030(4) -0.0077(4) -0.0002(4)
S(14) 0.0335(5) 0.0373(5) 0.0391(5) -0.0039(4) -0.0099(4) -0.0042(4)
S(15) 0.0394(5) 0.0354(5) 0.0447(5) 0.0004(4) -0.0012(4) -0.0049(4)
S(16) 0.0405(5) 0.0382(5) 0.0393(5) -0.0101(4) 0.0022(4) -0.0088(4)
S(17) 0.0364(5) 0.0369(5) 0.0383(5) -0.0078(4) -0.0019(4) -0.0058(4)
S(18) 0.0319(4) 0.0357(5) 0.0426(5) -0.0007(4) -0.0018(4) -0.0016(4)
S(19) 0.0652(7) 0.0351(5) 0.0483(6) -0.0044(5) 0.0112(5) -0.0093(4)
S(20) 0.0585(7) 0.0326(5) 0.0639(8) -0.0040(5) 0.0139(6) -0.0068(5)
O(1) 0.037(2) 0.079(3) 0.060(2) -0.014(2) -0.003(2) 0.010(2)
C(1) 0.029(2) 0.032(2) 0.030(2) -0.003(1) 0.002(1) 0.001(1)
C(2) 0.028(2) 0.030(2) 0.030(2) -0.004(1) 0.001(1) -0.002(1)
C(3) 0.025(1) 0.041(2) 0.026(2) -0.006(1) -0.001(1) 0.000(1)
C(4) 0.027(2) 0.037(2) 0.027(2) -0.005(1) -0.001(1) -0.001(1)
C(5) 0.031(2) 0.039(2) 0.040(2) -0.005(1) 0.006(1) 0.003(2)
C(6) 0.036(2) 0.038(2) 0.035(2) -0.007(2) 0.008(1) -0.004(1)
C(7) 0.030(2) 0.032(2) 0.032(2) -0.004(1) 0.002(1) -0.004(1)
C(8) 0.031(2) 0.036(2) 0.030(2) -0.008(1) 0.002(1) -0.002(1)
C(9) 0.028(2) 0.035(2) 0.030(2) -0.006(1) -0.001(1) 0.000(1)
C(10) 0.028(1) 0.029(2) 0.030(2) -0.005(1) 0.001(1) 0.002(1)
C(11) 0.041(2) 0.039(2) 0.034(2) -0.005(2) 0.013(2) -0.004(2)
C(12) 0.035(2) 0.039(2) 0.036(2) -0.006(2) 0.009(1) 0.000(2)
C(13) 0.043(2) 0.073(4) 0.050(3) -0.004(2) 0.015(2) -0.011(2)
C(14) 0.046(2) 0.044(2) 0.059(3) -0.010(2) 0.013(2) -0.004(2)
C(15) 0.042(2) 0.052(3) 0.052(3) -0.015(2) 0.010(2) 0.002(2)
C(16) 0.034(2) 0.064(3) 0.072(3) 0.007(2) 0.008(2) 0.019(3)
C(17) 0.0268 0.0456 0.0509 -0.0005 0.0083 0.0212

loop_
_atom_type_symbol
_atom_type_description
_atom_type_scat_dispersion_real
_atom_type_scat_dispersion_imag
_atom_type_scat_source
C C 0.003 0.002
;International Tables for Crystallography
(1992, Vol. C, Tables 4.2.6.8 and 6.1.1.4)
;
H H 0.000 0.000
;International Tables for Crystallography
(1992, Vol. C, Table 6.1.1.4)
;
O O 0.011 0.006
;International Tables for Crystallography
(1992, Vol. C, Tables 4.2.6.8 and 6.1.1.4)
;
Te Te -0.531 1.675
;International Tables for Crystallography
(1992, Vol. C, Tables 4.2.6.8 and 6.1.1.4)
;
Ni Ni 0.339 1.112
;International Tables for Crystallography
(1992, Vol. C, Tables 4.2.6.8 and 6.1.1.4)
;
S S 0.125 0.123
;International Tables for Crystallography
(1992, Vol. C, Tables 4.2.6.8 and 6.1.1.4)
;

loop_
_geom_angle_atom_site_label_1
_geom_angle_atom_site_label_2
_geom_angle_atom_site_label_3
_geom_angle
_geom_angle_site_symmetry_1
_geom_angle_site_symmetry_2
_geom_angle_site_symmetry_3
_geom_angle_publ_flag
C(13) Te(1) C(14) 101.2(3) . . . yes
C(13) Te(1) C(17) 100.0(2) . . . yes
C(14) Te(1) C(17) 94.4(2) . . . yes
S(1) Ni(1) S(2) 93.03(5) . . . yes
S(1) Ni(1) S(3) 88.61(4) . . . yes
S(1) Ni(1) S(4) 178.03(4) . . . yes
S(2) Ni(1) S(3) 178.25(4) . . . yes
S(2) Ni(1) S(4) 85.41(4) . . . yes
S(3) Ni(1) S(4) 92.97(4) . . . yes
S(11) Ni(2) S(12) 93.53(4) . . . yes
S(11) Ni(2) S(13) 87.53(4) . . . yes
S(11) Ni(2) S(14) 175.68(5) . . . yes
S(12) Ni(2) S(13) 178.86(5) . . . yes
S(12) Ni(2) S(14) 86.38(4) . . . yes
S(13) Ni(2) S(14) 92.60(5) . . . yes
Ni(1) S(1) C(1) 101.6(1) . . . yes
Ni(1) S(2) C(2) 102.4(1) . . . yes
Ni(1) S(3) C(3) 102.5(1) . . . yes
Ni(1) S(4) C(4) 102.7(1) . . . yes
C(1) S(5) C(5) 97.9(2) . . . yes
C(2) S(6) C(5) 97.6(2) . . . yes
C(3) S(7) C(6) 97.5(2) . . . yes
C(4) S(8) C(6) 97.5(2) . . . yes
Ni(2) S(11) C(7) 101.9(1) . . . yes
Ni(2) S(12) C(8) 101.8(1) . . . yes
Ni(2) S(13) C(9) 102.9(1) . . . yes
Ni(2) S(14) C(10) 103.1(1) . . . yes
C(7) S(15) C(11) 97.6(2) . . . yes
C(8) S(16) C(11) 97.5(2) . . . yes
C(9) S(17) C(12) 97.1(2) . . . yes
C(10) S(18) C(12) 96.9(2) . . . yes
C(15) O(1) C(16) 112.7(4) . . . yes
S(1) C(1) S(5) 123.4(2) . . . yes
S(1) C(1) C(2) 121.9(3) . . . yes
S(5) C(1) C(2) 114.7(3) . . . yes
S(2) C(2) S(6) 122.5(2) . . . yes
S(2) C(2) C(1) 121.0(3) . . . yes
S(6) C(2) C(1) 116.5(3) . . . yes
S(3) C(3) S(7) 123.6(2) . . . yes
S(3) C(3) C(4) 121.1(3) . . . yes
S(7) C(3) C(4) 115.3(3) . . . yes
S(4) C(4) S(8) 123.4(2) . . . yes
S(4) C(4) C(3) 120.7(3) . . . yes
S(8) C(4) C(3) 115.9(3) . . . yes
S(5) C(5) S(6) 113.4(2) . . . yes
S(5) C(5) S(9) 124.0(2) . . . yes
S(6) C(5) S(9) 122.6(2) . . . yes
S(7) C(6) S(8) 113.8(2) . . . yes
S(7) C(6) S(10) 124.1(2) . . . yes
S(8) C(6) S(10) 122.1(2) . . . yes
S(11) C(7) S(15) 122.8(2) . . . yes
S(11) C(7) C(8) 121.2(3) . . . yes
S(15) C(7) C(8) 116.0(3) . . . yes
S(12) C(8) S(16) 122.7(2) . . . yes
S(12) C(8) C(7) 121.5(3) . . . yes
S(16) C(8) C(7) 115.7(3) . . . yes
S(13) C(9) S(17) 123.8(2) . . . yes
S(13) C(9) C(10) 120.8(3) . . . yes
S(17) C(9) C(10) 115.4(3) . . . yes
S(14) C(10) S(18) 123.3(2) . . . yes
S(14) C(10) C(9) 120.6(3) . . . yes
S(18) C(10) C(9) 116.1(3) . . . yes
S(15) C(11) S(16) 113.2(2) . . . yes
S(15) C(11) S(19) 123.1(2) . . . yes
S(16) C(11) S(19) 123.7(3) . . . yes
S(17) C(12) S(18) 114.5(2) . . . yes
S(17) C(12) S(20) 123.3(2) . . . yes
S(18) C(12) S(20) 122.3(2) . . . yes
Te(1) C(14) C(15) 109.2(3) . . . yes
O(1) C(15) C(14) 112.8(5) . . . yes
O(1) C(16) C(17) 112.6(4) . . . yes
Te(1) C(17) C(16) 109.5(3) . . . yes

loop_
_geom_bond_atom_site_label_1
_geom_bond_atom_site_label_2
_geom_bond_distance
_geom_bond_site_symmetry_1
_geom_bond_site_symmetry_2
_geom_bond_publ_flag
Te(1) C(13) 1.930(6) . . yes
Te(1) C(14) 1.958(6) . . yes
Te(1) C(17) 1.961(4) . . yes
Ni(1) S(1) 2.181(1) . . yes
Ni(1) S(2) 2.162(1) . . yes
Ni(1) S(3) 2.163(1) . . yes
Ni(1) S(4) 2.162(1) . . yes
Ni(2) S(11) 2.164(1) . . yes
Ni(2) S(12) 2.169(1) . . yes
Ni(2) S(13) 2.161(1) . . yes
Ni(2) S(14) 2.153(1) . . yes
S(1) C(1) 1.694(4) . . yes
S(2) C(2) 1.697(4) . . yes
S(3) C(3) 1.698(4) . . yes
S(4) C(4) 1.699(4) . . yes
S(5) C(1) 1.748(4) . . yes
S(5) C(5) 1.732(4) . . yes
S(6) C(2) 1.737(4) . . yes
S(6) C(5) 1.723(4) . . yes
S(7) C(3) 1.745(4) . . yes
S(7) C(6) 1.729(4) . . yes
S(8) C(4) 1.737(4) . . yes
S(8) C(6) 1.729(4) . . yes
S(9) C(5) 1.652(4) . . yes
S(10) C(6) 1.651(4) . . yes
S(11) C(7) 1.713(4) . . yes
S(12) C(8) 1.708(4) . . yes
S(13) C(9) 1.685(4) . . yes
S(14) C(10) 1.689(4) . . yes
S(15) C(7) 1.735(4) . . yes
S(15) C(11) 1.729(4) . . yes
S(16) C(8) 1.737(4) . . yes
S(16) C(11) 1.733(4) . . yes
S(17) C(9) 1.737(4) . . yes
S(17) C(12) 1.726(4) . . yes
S(18) C(10) 1.733(4) . . yes
S(18) C(12) 1.727(4) . . yes
S(19) C(11) 1.647(4) . . yes
S(20) C(12) 1.649(4) . . yes
O(1) C(15) 1.407(6) . . yes
O(1) C(16) 1.431(8) . . yes
C(1) C(2) 1.382(5) . . yes
C(3) C(4) 1.393(5) . . yes
C(7) C(8) 1.377(5) . . yes
C(9) C(10) 1.396(5) . . yes
C(14) C(15) 1.518(7) . . yes
C(16) C(17) 1.517(7) . . yes

loop_
_geom_contact_atom_site_label_1
_geom_contact_atom_site_label_2
_geom_contact_distance
_geom_contact_site_symmetry_1
_geom_contact_site_symmetry_2
_geom_contact_publ_flag
Te(1) S(9) 3.412(1) . 2_656 ?
S(2) S(18) 3.563(2) . 2_566 ?
S(2) S(14) 3.575(2) . 2_566 ?
S(2) S(13) 3.591(2) . 1_554 ?
S(3) S(13) 3.496(2) . 2_667 ?
S(4) S(14) 3.555(2) . 2_566 ?
S(4) S(17) 3.589(2) . 1_554 ?
S(6) S(11) 3.499(1) . 1_554 ?
S(14) S(14) 3.499(2) . 2_566 ?
S(16) S(20) 3.514(2) . 2_567 ?
S(20) C(16) 3.561(6) . 2_566 ?
O(1) O(1) 3.373(8) . 2_555 ?
O(1) C(16) 3.459(7) . 2_555 ?
O(1) C(17) 3.473(6) . 2_555 ?
C(1) C(3) 3.578(6) . 2_666 ?

loop_
_geom_torsion_atom_site_label_1
_geom_torsion_atom_site_label_2
_geom_torsion_atom_site_label_3
_geom_torsion_atom_site_label_4
_geom_torsion
_geom_torsion_site_symmetry_1
_geom_torsion_site_symmetry_2
_geom_torsion_site_symmetry_3
_geom_torsion_site_symmetry_4
_geom_torsion_publ_flag
Te(1) C(14) C(15) O(1) 65.1(5) . . . . yes
Te(1) C(17) C(16) O(1) -63.6(5) . . . . yes
Ni(1) S(1) C(1) S(5) 179.6(2) . . . . yes
Ni(1) S(1) C(1) C(2) -1.2(4) . . . . yes
Ni(1) S(2) C(2) S(6) 179.8(2) . . . . yes
Ni(1) S(2) C(2) C(1) -0.4(4) . . . . yes
Ni(1) S(3) C(3) S(7) -179.9(2) . . . . yes
Ni(1) S(3) C(3) C(4) 1.3(4) . . . . yes
Ni(1) S(4) C(4) S(8) -178.5(2) . . . . yes
Ni(1) S(4) C(4) C(3) 2.3(4) . . . . yes
Ni(2) S(11) C(7) S(15) -176.2(2) . . . . yes
Ni(2) S(11) C(7) C(8) 1.5(4) . . . . yes
Ni(2) S(12) C(8) S(16) 178.3(2) . . . . yes
Ni(2) S(12) C(8) C(7) 1.0(4) . . . . yes
Ni(2) S(13) C(9) S(17) 178.8(2) . . . . yes
Ni(2) S(13) C(9) C(10) -0.5(4) . . . . yes
Ni(2) S(14) C(10) S(18) -178.7(2) . . . . yes
Ni(2) S(14) C(10) C(9) 1.5(4) . . . . yes
S(1) Ni(1) S(2) C(2) -0.2(2) . . . . yes
S(1) Ni(1) S(3) C(3) 178.9(2) . . . . yes
S(1) Ni(1) S(4) C(4) -144(1) . . . . yes
S(1) C(1) S(5) C(5) 179.3(3) . . . . yes
S(1) C(1) C(2) S(2) 1.2(5) . . . . yes
S(1) C(1) C(2) S(6) -179.1(2) . . . . yes
S(2) Ni(1) S(1) C(1) 0.7(2) . . . . yes
S(2) Ni(1) S(3) C(3) -21(1) . . . . yes
S(2) Ni(1) S(4) C(4) 178.2(2) . . . . yes
S(2) C(2) S(6) C(5) 179.5(3) . . . . yes
S(2) C(2) C(1) S(5) -179.6(2) . . . . yes
S(3) Ni(1) S(1) C(1) -179.9(2) . . . . yes
S(3) Ni(1) S(2) C(2) -159(1) . . . . yes
S(3) Ni(1) S(4) C(4) -1.1(2) . . . . yes
S(3) C(3) S(7) C(6) -178.2(3) . . . . yes
S(3) C(3) C(4) S(4) -2.5(5) . . . . yes
S(3) C(3) C(4) S(8) 178.2(2) . . . . yes
S(4) Ni(1) S(1) C(1) -36(1) . . . . yes
S(4) Ni(1) S(2) C(2) 178.6(2) . . . . yes
S(4) Ni(1) S(3) C(3) 0.1(2) . . . . yes
S(4) C(4) S(8) C(6) -178.9(3) . . . . yes
S(4) C(4) C(3) S(7) 178.5(2) . . . . yes
S(5) C(1) C(2) S(6) 0.2(4) . . . . yes
S(5) C(5) S(6) C(2) 0.3(3) . . . . yes
S(6) C(5) S(5) C(1) -0.2(3) . . . . yes
S(7) C(3) C(4) S(8) -0.7(4) . . . . yes
S(7) C(6) S(8) C(4) 0.2(3) . . . . yes
S(8) C(6) S(7) C(3) -0.5(3) . . . . yes
S(9) C(5) S(5) C(1) 177.8(3) . . . . yes
S(9) C(5) S(6) C(2) -177.7(3) . . . . yes
S(10) C(6) S(7) C(3) 179.7(3) . . . . yes
S(10) C(6) S(8) C(4) -180.0(3) . . . . yes
S(11) Ni(2) S(12) C(8) 0.0(2) . . . . yes
S(11) Ni(2) S(13) C(9) -174.5(2) . . . . yes
S(11) Ni(2) S(14) C(10) 90.2(6) . . . . yes
S(11) C(7) S(15) C(11) 177.7(3) . . . . yes
S(11) C(7) C(8) S(12) -1.8(5) . . . . yes
S(11) C(7) C(8) S(16) -179.3(2) . . . . yes
S(12) Ni(2) S(11) C(7) -0.6(2) . . . . yes
S(12) Ni(2) S(13) C(9) 27(2) . . . . yes
S(12) Ni(2) S(14) C(10) 179.1(2) . . . . yes
S(12) C(8) S(16) C(11) -175.2(3) . . . . yes
S(12) C(8) C(7) S(15) 176.1(2) . . . . yes
S(13) Ni(2) S(11) C(7) 179.8(2) . . . . yes
S(13) Ni(2) S(12) C(8) 158(2) . . . . yes
S(13) Ni(2) S(14) C(10) -1.4(2) . . . . yes
S(13) C(9) S(17) C(12) -180.0(3) . . . . yes
S(13) C(9) C(10) S(14) -0.7(5) . . . . yes
S(13) C(9) C(10) S(18) 179.5(2) . . . . yes
S(14) Ni(2) S(11) C(7) 88.0(6) . . . . yes
S(14) Ni(2) S(12) C(8) -175.7(2) . . . . yes
S(14) Ni(2) S(13) C(9) 1.1(2) . . . . yes
S(14) C(10) S(18) C(12) -179.4(3) . . . . yes
S(14) C(10) C(9) S(17) 179.9(2) . . . . yes
S(15) C(7) C(8) S(16) -1.4(5) . . . . yes
S(15) C(11) S(16) C(8) -2.3(3) . . . . yes
S(16) C(11) S(15) C(7) 1.7(3) . . . . yes
S(17) C(9) C(10) S(18) 0.2(5) . . . . yes
S(17) C(12) S(18) C(10) -0.8(3) . . . . yes
S(18) C(12) S(17) C(9) 0.8(3) . . . . yes
S(19) C(11) S(15) C(7) -177.9(3) . . . . yes
S(19) C(11) S(16) C(8) 177.3(3) . . . . yes
S(20) C(12) S(17) C(9) -179.3(3) . . . . yes
S(20) C(12) S(18) C(10) 179.4(3) . . . . yes
C(1) C(2) S(6) C(5) -0.3(4) . . . . yes
C(2) C(1) S(5) C(5) 0.0(4) . . . . yes
C(3) C(4) S(8) C(6) 0.3(4) . . . . yes
C(4) C(3) S(7) C(6) 0.7(4) . . . . yes
C(7) C(8) S(16) C(11) 2.3(4) . . . . yes
C(8) C(7) S(15) C(11) -0.2(4) . . . . yes
C(9) C(10) S(18) C(12) 0.4(4) . . . . yes
C(10) C(9) S(17) C(12) -0.6(4) . . . . yes
C(13) Te(1) C(14) C(15) -151.3(3) . . . . yes
C(13) Te(1) C(17) C(16) 152.1(4) . . . . yes
C(14) Te(1) C(17) C(16) 49.9(4) . . . . yes
C(14) C(15) O(1) C(16) -73.1(6) . . . . yes
C(15) O(1) C(16) C(17) 72.2(6) . . . . yes
C(15) C(14) Te(1) C(17) -50.2(4) . . . . yes
C(15) C(14) Te(1) C(17) -50.2(4) . . . . yes
